data_4027174
loop_
_publ_author_name
'Liang Zhang'
'David L. Hughes'
'Andrew N. Cammidge'

_publ_section_title
;
 Discotic Triphenylene Twins Linked through Thiophene Bridges: Controlling
 Nematic Behavior in an Intriguing Class of Functional Organic Materials
;
_journal_name_full 'Journal of Organic Chemistry'
_journal_page_first 4288
_journal_page_last 4297
_journal_paper_doi 10.1021/jo3002886
_journal_volume 77
_journal_year 2012
_chemical_formula_moiety 'C58 H66 I2 O4'
_chemical_formula_structural C18H6(OC6H13)4(CCC6H4I)2
_chemical_formula_sum 'C58 H66 I2 O4'
_chemical_formula_weight 1080.91
_chemical_name_common 'Compound 5'
_chemical_name_systematic
;
 2,11-bis-(CC-C6H4-I-3),-3,6,7,10-tetra-OC6H13-triphenylene
;
_space_group_IT_number 15
_symmetry_cell_setting monoclinic
_symmetry_space_group_name_Hall '-C 2yc'
_symmetry_space_group_name_H-M 'C 1 2/c 1'
_atom_sites_solution_hydrogens geom
_atom_sites_solution_primary direct
_atom_sites_solution_secondary difmap
_audit_creation_method 'SHELXL-97 and CrysAlisPro RED'
_cell_angle_alpha 90.00
_cell_angle_beta 106.182(4)
_cell_angle_gamma 90.00
_cell_formula_units_Z 8
_cell_length_a 35.7085(18)
_cell_length_b 9.4740(5)
_cell_length_c 32.0035(16)
_cell_measurement_temperature 140(1)
_cell_volume 10397.9(9)
_computing_cell_refinement
;
 CrysAlisPro RED, Oxford Diffraction Ltd., Version 1.171.32.24 
;
_computing_data_collection
;
 CrysAlisPro CCD, Oxford Diffraction Ltd., Version 1.171.32.24 
;
_computing_data_reduction
;
 CrysAlisPro RED, Oxford Diffraction Ltd., Version 1.171.32.24
;
_computing_molecular_graphics 'ORTEP (Johnson, 1971)'
_computing_publication_material 'SHELXL-97 (Sheldrick, 2008)'
_computing_structure_refinement 'SHELXL-97 (Sheldrick, 2008)'
_computing_structure_solution 'SHELXS-97 (Sheldrick, 2008)'
_diffrn_ambient_temperature 140(1)
_diffrn_detector_area_resol_mean 16.0050
_diffrn_measured_fraction_theta_full 0.995
_diffrn_measured_fraction_theta_max 0.995
_diffrn_measurement_device_type 'Oxford Diffraction Xcalibur 3/CCD'
_diffrn_measurement_method 'Thin slice \f and \w scans'
_diffrn_radiation_monochromator graphite
_diffrn_radiation_source 'Enhance (Mo) x-ray Source'
_diffrn_radiation_type Mo-K\a
_diffrn_radiation_wavelength 0.71073
_diffrn_reflns_av_R_equivalents 0.2149
_diffrn_reflns_av_sigmaI/netI 0.1082
_diffrn_reflns_limit_h_max 34
_diffrn_reflns_limit_h_min -34
_diffrn_reflns_limit_k_max 9
_diffrn_reflns_limit_k_min -9
_diffrn_reflns_limit_l_max 30
_diffrn_reflns_limit_l_min -30
_diffrn_reflns_number 48371
_diffrn_reflns_theta_full 20.00
_diffrn_reflns_theta_max 20.00
_diffrn_reflns_theta_min 3.13
_exptl_absorpt_coefficient_mu 1.254
_exptl_absorpt_correction_T_max 1.097
_exptl_absorpt_correction_T_min 0.901
_exptl_absorpt_correction_type multi-scan
_exptl_absorpt_process_details
;
 CrysAlisPro RED, Oxford Diffraction Ltd., Version 1.171.32.24 
 empirical absorption correction using spherical harmonics,
  implemented in SCALE3 ABSPACK scaling algorithm.
;
_exptl_crystal_colour colourless
_exptl_crystal_density_diffrn 1.381
_exptl_crystal_description 'thin prism'
_exptl_crystal_F_000 4416
_exptl_crystal_size_max 0.53
_exptl_crystal_size_mid 0.06
_exptl_crystal_size_min 0.05
_refine_diff_density_max 0.926
_refine_diff_density_min -0.985
_refine_diff_density_rms 0.123
_refine_ls_extinction_method none
_refine_ls_goodness_of_fit_ref 1.348
_refine_ls_hydrogen_treatment constr
_refine_ls_matrix_type full
_refine_ls_number_parameters 301
_refine_ls_number_reflns 4836
_refine_ls_number_restraints 0
_refine_ls_restrained_S_all 1.348
_refine_ls_R_factor_all 0.1808
_refine_ls_R_factor_gt 0.1477
_refine_ls_shift/su_max 0.002
_refine_ls_shift/su_mean 0.000
_refine_ls_structure_factor_coef Fsqd
_refine_ls_weighting_details 'calc w=1/[\s^2^(Fo^2^)+(0.0001P)^2^+482.7183P] where P=(Fo^2^+2Fc^2^)/3'
_refine_ls_weighting_scheme calc
_refine_ls_wR_factor_gt 0.2102
_refine_ls_wR_factor_ref 0.2219
_reflns_number_gt 3923
_reflns_number_total 4836
_reflns_threshold_expression I>2sigma(I)
_cod_data_source_file jo3002886_si_001.cif
_cod_data_source_block zhangl2c
_cod_database_code 4027174

loop_
_symmetry_equiv_pos_as_xyz
'x, y, z'
'-x, y, -z+1/2'
'x+1/2, y+1/2, z'
'-x+1/2, y+1/2, -z+1/2'
'-x, -y, -z'
'x, -y, z-1/2'
'-x+1/2, -y+1/2, -z'
'x+1/2, -y+1/2, z-1/2'

loop_
_atom_site_label
_atom_site_type_symbol
_atom_site_fract_x
_atom_site_fract_y
_atom_site_fract_z
_atom_site_U_iso_or_equiv
_atom_site_adp_type
_atom_site_occupancy
_atom_site_symmetry_multiplicity
_atom_site_calc_flag
_atom_site_refinement_flags
_atom_site_disorder_assembly
_atom_site_disorder_group
C1 C 0.2780(5) 0.3576(19) 0.5503(6) 0.014(5) Uiso 1 1 d . . .
C2 C 0.3091(5) 0.2807(19) 0.5427(6) 0.016(5) Uiso 1 1 d . . .
C3 C 0.3180(5) 0.3065(19) 0.5001(6) 0.019(5) Uiso 1 1 d . . .
C4 C 0.2964(5) 0.3982(19) 0.4701(6) 0.017(5) Uiso 1 1 d . . .
C5 C 0.2661(5) 0.485(2) 0.4793(6) 0.025(5) Uiso 1 1 d . . .
C6 C 0.2558(5) 0.4539(19) 0.5187(5) 0.016(5) Uiso 1 1 d . . .
C11 C 0.2692(5) 0.3331(19) 0.5901(5) 0.014(5) Uiso 1 1 d . . .
H11 H 0.2480 0.3795 0.5954 0.017 Uiso 1 1 calc R . .
C12 C 0.2906(5) 0.2438(19) 0.6207(6) 0.021(5) Uiso 1 1 d . . .
C13 C 0.2836(6) 0.231(2) 0.6635(7) 0.038(6) Uiso 1 1 d . . .
C14 C 0.2781(6) 0.231(2) 0.6983(7) 0.030(6) Uiso 1 1 d . . .
C15 C 0.2739(5) 0.231(2) 0.7421(6) 0.022(5) Uiso 1 1 d . . .
C16 C 0.2998(5) 0.1469(19) 0.7736(6) 0.019(5) Uiso 1 1 d . . .
H16 H 0.3187 0.0905 0.7670 0.023 Uiso 1 1 calc R . .
C17 C 0.2948(6) 0.154(2) 0.8170(6) 0.028(5) Uiso 1 1 d . . .
I17 I 0.33168(4) 0.02140(17) 0.86316(4) 0.0427(5) Uani 1 1 d . . .
C18 C 0.2677(5) 0.236(2) 0.8260(7) 0.029(6) Uiso 1 1 d . . .
H18 H 0.2659 0.2414 0.8544 0.035 Uiso 1 1 calc R . .
C19 C 0.2429(6) 0.312(2) 0.7946(7) 0.038(6) Uiso 1 1 d . . .
H19 H 0.2236 0.3661 0.8014 0.046 Uiso 1 1 calc R . .
C20 C 0.2458(6) 0.311(2) 0.7516(7) 0.040(6) Uiso 1 1 d . . .
H20 H 0.2288 0.3646 0.7301 0.048 Uiso 1 1 calc R . .
C21 C 0.3309(5) 0.188(2) 0.5734(6) 0.023(5) Uiso 1 1 d . . .
H21 H 0.3515 0.1387 0.5678 0.028 Uiso 1 1 calc R . .
C22 C 0.3219(5) 0.167(2) 0.6130(6) 0.019(5) Uiso 1 1 d . . .
O23 O 0.3413(4) 0.0771(14) 0.6448(4) 0.033(4) Uani 1 1 d . . .
C24 C 0.3756(5) 0.014(2) 0.6421(6) 0.030(5) Uiso 1 1 d . . .
H24A H 0.3939 0.0862 0.6387 0.036 Uiso 1 1 calc R . .
H24B H 0.3703 -0.0479 0.6171 0.036 Uiso 1 1 calc R . .
C25 C 0.3930(6) -0.070(2) 0.6839(6) 0.038(6) Uiso 1 1 d . B .
H25A H 0.3738 -0.1362 0.6883 0.046 Uiso 1 1 calc R . .
H25B H 0.4153 -0.1235 0.6809 0.046 Uiso 1 1 calc R . .
C26 C 0.4056(7) 0.026(3) 0.7226(8) 0.071(8) Uiso 1 1 d . . .
H26A H 0.3843 0.0887 0.7233 0.085 Uiso 0.78 1 calc PR A 1
H26B H 0.4274 0.0832 0.7201 0.085 Uiso 0.78 1 calc PR A 1
H26C H 0.3840 0.0577 0.7330 0.085 Uiso 0.22 1 d PR A 2
H26D H 0.4208 0.1060 0.7177 0.085 Uiso 0.22 1 d PR A 2
C27 C 0.4178(9) -0.062(3) 0.7655(9) 0.049(9) Uiso 0.78 1 d P B 1
H27A H 0.4397 -0.1228 0.7654 0.059 Uiso 0.78 1 calc PR B 1
H27B H 0.3963 -0.1217 0.7678 0.059 Uiso 0.78 1 calc PR B 1
C28 C 0.4302(14) 0.047(5) 0.8075(16) 0.096(17) Uiso 0.60 1 d P B 1
H28A H 0.4112 0.1235 0.8032 0.115 Uiso 0.60 1 calc PR B 1
H28B H 0.4297 -0.0026 0.8338 0.115 Uiso 0.60 1 calc PR B 1
C29 C 0.4718(15) 0.111(6) 0.8132(18) 0.10(2) Uiso 0.54 1 d P B 1
H29A H 0.4787 0.1701 0.8386 0.146 Uiso 0.54 1 calc PR B 1
H29B H 0.4718 0.1660 0.7881 0.146 Uiso 0.54 1 calc PR B 1
H29C H 0.4904 0.0358 0.8166 0.146 Uiso 0.54 1 calc PR B 1
C27A C 0.445(4) -0.132(13) 0.756(4) 0.06(4) Uiso 0.22 1 d P B 2
H27C H 0.4367 -0.1416 0.7817 0.076 Uiso 0.22 1 calc PR B 2
H27D H 0.4341 -0.2140 0.7383 0.076 Uiso 0.22 1 calc PR B 2
C28A C 0.473(2) -0.165(9) 0.767(3) 0.10(3) Uiso 0.40 1 d P B 2
H28C H 0.4891 -0.0814 0.7695 0.118 Uiso 0.40 1 calc PR B 2
H28D H 0.4783 -0.2221 0.7442 0.118 Uiso 0.40 1 calc PR B 2
C29A C 0.489(2) -0.246(8) 0.808(2) 0.10(2) Uiso 0.46 1 d P B 2
H29D H 0.5155 -0.2751 0.8100 0.144 Uiso 0.46 1 calc PR B 2
H29E H 0.4735 -0.3276 0.8085 0.144 Uiso 0.46 1 calc PR B 2
H29F H 0.4896 -0.1869 0.8327 0.144 Uiso 0.46 1 calc PR B 2
C31 C 0.3474(5) 0.222(2) 0.4898(6) 0.022(5) Uiso 1 1 d . . .
H31 H 0.3603 0.1531 0.5093 0.026 Uiso 1 1 calc R . .
C32 C 0.3568(5) 0.2416(19) 0.4510(6) 0.015(5) Uiso 1 1 d . . .
O33 O 0.3839(3) 0.1666(13) 0.4377(4) 0.023(3) Uiso 1 1 d . . .
C34 C 0.4056(5) 0.0625(19) 0.4673(6) 0.019(5) Uiso 1 1 d . . .
H34A H 0.3887 -0.0146 0.4703 0.022 Uiso 1 1 calc R . .
H34B H 0.4167 0.1041 0.4958 0.022 Uiso 1 1 calc R . .
C35 C 0.4382(5) 0.008(2) 0.4490(6) 0.030(5) Uiso 1 1 d . . .
H35A H 0.4270 -0.0267 0.4197 0.036 Uiso 1 1 calc R . .
H35B H 0.4513 -0.0705 0.4667 0.036 Uiso 1 1 calc R . .
C36 C 0.4683(5) 0.125(2) 0.4485(7) 0.030(6) Uiso 1 1 d . . .
H36A H 0.4550 0.2027 0.4309 0.036 Uiso 1 1 calc R . .
H36B H 0.4793 0.1590 0.4779 0.036 Uiso 1 1 calc R . .
C37 C 0.5012(5) 0.074(2) 0.4304(6) 0.027(5) Uiso 1 1 d . . .
H37A H 0.5132 -0.0090 0.4464 0.032 Uiso 1 1 calc R . .
H37B H 0.4905 0.0471 0.4002 0.032 Uiso 1 1 calc R . .
C38 C 0.5320(5) 0.186(2) 0.4336(6) 0.027(5) Uiso 1 1 d . . .
H38A H 0.5427 0.2119 0.4639 0.033 Uiso 1 1 calc R . .
H38B H 0.5198 0.2693 0.4180 0.033 Uiso 1 1 calc R . .
C39 C 0.5652(6) 0.139(2) 0.4153(7) 0.052(7) Uiso 1 1 d . . .
H39A H 0.5838 0.2142 0.4184 0.078 Uiso 1 1 calc R . .
H39B H 0.5549 0.1158 0.3851 0.078 Uiso 1 1 calc R . .
H39C H 0.5777 0.0576 0.4309 0.078 Uiso 1 1 calc R . .
C41 C 0.3067(5) 0.418(2) 0.4306(6) 0.027(5) Uiso 1 1 d . . .
H41 H 0.2937 0.4857 0.4107 0.033 Uiso 1 1 calc R . .
C42 C 0.3351(5) 0.341(2) 0.4222(6) 0.018(5) Uiso 1 1 d . . .
O43 O 0.3464(3) 0.3505(13) 0.3838(4) 0.025(3) Uiso 1 1 d . . .
C44 C 0.3246(6) 0.444(2) 0.3503(6) 0.035(6) Uiso 1 1 d . . .
H44A H 0.3271 0.5403 0.3607 0.042 Uiso 1 1 calc R . .
H44B H 0.2972 0.4180 0.3421 0.042 Uiso 1 1 calc R . .
C45 C 0.3411(7) 0.428(3) 0.3117(8) 0.060(8) Uiso 1 1 d . D .
H45A H 0.3363 0.3330 0.3006 0.072 Uiso 1 1 calc R . .
H45B H 0.3271 0.4920 0.2890 0.072 Uiso 1 1 calc R . .
C46 C 0.3836(9) 0.458(4) 0.3210(10) 0.096(10) Uiso 1 1 d . . .
H46A H 0.3972 0.4037 0.3463 0.115 Uiso 0.63 1 calc PR C 1
H46B H 0.3922 0.4239 0.2966 0.115 Uiso 0.63 1 calc PR C 1
H46C H 0.3833 0.5382 0.3022 0.115 Uiso 0.37 1 d PR C 2
H46D H 0.3892 0.4976 0.3500 0.115 Uiso 0.37 1 d PR C 2
C47 C 0.3931(9) 0.578(4) 0.3272(11) 0.034(9) Uiso 0.63 1 d P D 1
H47A H 0.3894 0.6066 0.3548 0.041 Uiso 0.63 1 calc PR D 1
H47B H 0.3758 0.6349 0.3047 0.041 Uiso 0.63 1 calc PR D 1
C48 C 0.4369(12) 0.613(4) 0.3278(15) 0.053(13) Uiso 0.55 1 d P D 1
H48A H 0.4546 0.5588 0.3508 0.064 Uiso 0.55 1 calc PR D 1
H48B H 0.4411 0.5847 0.3003 0.064 Uiso 0.55 1 calc PR D 1
C49 C 0.4457(16) 0.772(6) 0.3354(18) 0.086(19) Uiso 0.51 1 d P D 1
H49A H 0.4720 0.7902 0.3350 0.130 Uiso 0.51 1 calc PR D 1
H49B H 0.4425 0.7986 0.3631 0.130 Uiso 0.51 1 calc PR D 1
H49C H 0.4281 0.8250 0.3128 0.130 Uiso 0.51 1 calc PR D 1
C47A C 0.4168(16) 0.404(6) 0.3214(18) 0.034(16) Uiso 0.37 1 d P D 2
H47C H 0.4129 0.3747 0.2915 0.041 Uiso 0.37 1 calc PR D 2
H47D H 0.4174 0.3175 0.3377 0.041 Uiso 0.37 1 calc PR D 2
C48A C 0.4580(14) 0.451(6) 0.3346(17) 0.054(16) Uiso 0.45 1 d P D 2
H48C H 0.4592 0.5423 0.3216 0.065 Uiso 0.45 1 calc PR D 2
H48D H 0.4656 0.4642 0.3659 0.065 Uiso 0.45 1 calc PR D 2
C49A C 0.4870(17) 0.360(7) 0.3241(19) 0.08(2) Uiso 0.49 1 d P D 2
H49D H 0.5123 0.4027 0.3347 0.127 Uiso 0.49 1 calc PR D 2
H49E H 0.4809 0.3489 0.2931 0.127 Uiso 0.49 1 calc PR D 2
H49F H 0.4870 0.2697 0.3375 0.127 Uiso 0.49 1 calc PR D 2
C51 C 0.2426(5) 0.5781(17) 0.4499(6) 0.014(5) Uiso 1 1 d . . .
H51 H 0.2475 0.5905 0.4231 0.017 Uiso 1 1 calc R . .
C52 C 0.2123(5) 0.653(2) 0.4583(6) 0.021(5) Uiso 1 1 d . . .
O53 O 0.1878(4) 0.7458(14) 0.4314(4) 0.030(4) Uani 1 1 d . . .
C54 C 0.1940(6) 0.788(2) 0.3905(6) 0.028(6) Uiso 1 1 d . . .
H54A H 0.1936 0.7066 0.3720 0.034 Uiso 1 1 calc R . .
H54B H 0.2188 0.8361 0.3952 0.034 Uiso 1 1 calc R . .
C55 C 0.1613(5) 0.884(2) 0.3707(6) 0.024(5) Uiso 1 1 d . . .
H55A H 0.1630 0.9644 0.3899 0.029 Uiso 1 1 calc R . .
H55B H 0.1372 0.8352 0.3694 0.029 Uiso 1 1 calc R . .
C56 C 0.1589(6) 0.940(2) 0.3251(6) 0.035(6) Uiso 1 1 d . . .
H56A H 0.1837 0.9825 0.3254 0.042 Uiso 1 1 calc R . .
H56B H 0.1545 0.8612 0.3049 0.042 Uiso 1 1 calc R . .
C57 C 0.1274(6) 1.046(2) 0.3093(8) 0.051(7) Uiso 1 1 d . . .
H57A H 0.1285 1.0797 0.2811 0.062 Uiso 1 1 calc R . .
H57B H 0.1325 1.1254 0.3291 0.062 Uiso 1 1 calc R . .
C58 C 0.0859(6) 0.993(3) 0.3051(8) 0.059(7) Uiso 1 1 d . . .
H58A H 0.0847 0.9549 0.3329 0.071 Uiso 1 1 calc R . .
H58B H 0.0797 0.9168 0.2839 0.071 Uiso 1 1 calc R . .
C59 C 0.0553(7) 1.111(3) 0.2909(8) 0.070(8) Uiso 1 1 d . . .
H59A H 0.0298 1.0732 0.2882 0.105 Uiso 1 1 calc R . .
H59B H 0.0564 1.1484 0.2634 0.105 Uiso 1 1 calc R . .
H59C H 0.0607 1.1846 0.3123 0.105 Uiso 1 1 calc R . .
C61 C 0.2246(5) 0.531(2) 0.5259(6) 0.027(5) Uiso 1 1 d . . .
H61 H 0.2178 0.5120 0.5513 0.033 Uiso 1 1 calc R . .
C62 C 0.2030(5) 0.634(2) 0.4981(6) 0.023(5) Uiso 1 1 d . . .
C63 C 0.1719(5) 0.7083(18) 0.5063(5) 0.011(5) Uiso 1 1 d . . .
C64 C 0.1468(6) 0.784(2) 0.5114(6) 0.022(5) Uiso 1 1 d . . .
C65 C 0.1147(6) 0.872(2) 0.5117(7) 0.037(6) Uiso 1 1 d . . .
C66 C 0.0999(6) 0.963(2) 0.4771(6) 0.031(6) Uiso 1 1 d . . .
H66 H 0.1122 0.9688 0.4551 0.037 Uiso 1 1 calc R . .
C67 C 0.0678(6) 1.044(2) 0.4748(7) 0.042(6) Uiso 1 1 d . . .
I67 I 0.04613(5) 1.1729(2) 0.41991(6) 0.0695(7) Uani 1 1 d . . .
C68 C 0.0499(6) 1.039(2) 0.5078(7) 0.040(6) Uiso 1 1 d . . .
H68 H 0.0285 1.0970 0.5065 0.048 Uiso 1 1 calc R . .
C69 C 0.0632(6) 0.950(2) 0.5424(7) 0.033(6) Uiso 1 1 d . . .
H69 H 0.0504 0.9442 0.5640 0.040 Uiso 1 1 calc R . .
C70 C 0.0957(6) 0.869(2) 0.5449(7) 0.030(6) Uiso 1 1 d . . .
H70 H 0.1053 0.8106 0.5689 0.035 Uiso 1 1 calc R . .

loop_
_atom_site_aniso_label
_atom_site_aniso_U_11
_atom_site_aniso_U_22
_atom_site_aniso_U_33
_atom_site_aniso_U_23
_atom_site_aniso_U_13
_atom_site_aniso_U_12
I17 0.0454(10) 0.0658(12) 0.0135(7) 0.0153(9) 0.0025(6) -0.0040(9)
O23 0.043(10) 0.043(10) 0.017(8) 0.017(7) 0.015(7) 0.027(8)
O53 0.034(9) 0.048(10) 0.013(8) 0.011(7) 0.017(7) 0.006(7)
I67 0.0634(13) 0.0732(14) 0.0533(12) -0.0022(11) -0.0146(9) 0.0186(11)

loop_
_atom_type_symbol
_atom_type_description
_atom_type_scat_dispersion_real
_atom_type_scat_dispersion_imag
_atom_type_scat_source
C C 0.0033 0.0016 'International Tables Vol C Tables 4.2.6.8 and 6.1.1.4'
H H 0.0000 0.0000 'International Tables Vol C Tables 4.2.6.8 and 6.1.1.4'
O O 0.0106 0.0060 'International Tables Vol C Tables 4.2.6.8 and 6.1.1.4'
I I -0.4742 1.8119 'International Tables Vol C Tables 4.2.6.8 and 6.1.1.4'

loop_
_geom_angle_atom_site_label_1
_geom_angle_atom_site_label_2
_geom_angle_atom_site_label_3
_geom_angle
C2 C1 C11 117.2(16)
C2 C1 C6 121.2(16)
C11 C1 C6 121.6(16)
C21 C2 C1 121.3(17)
C21 C2 C3 121.8(16)
C1 C2 C3 116.8(16)
C4 C3 C31 120.3(17)
C4 C3 C2 121.3(17)
C31 C3 C2 118.1(16)
C3 C4 C41 118.3(17)
C3 C4 C5 121.7(17)
C41 C4 C5 119.7(17)
C51 C5 C6 118.2(17)
C51 C5 C4 124.3(17)
C6 C5 C4 116.6(17)
C61 C6 C1 121.7(17)
C61 C6 C5 116.4(17)
C1 C6 C5 121.8(17)
C12 C11 C1 122.1(17)
C12 C11 H11 118.9
C1 C11 H11 118.9
C11 C12 C22 120.5(18)
C11 C12 C13 121.2(18)
C22 C12 C13 118.2(17)
C14 C13 C12 176(2)
C13 C14 C15 177(2)
C20 C15 C16 122.1(19)
C20 C15 C14 120.2(18)
C16 C15 C14 117.6(17)
C15 C16 C17 115.3(17)
C15 C16 H16 122.4
C17 C16 H16 122.4
C18 C17 C16 121.5(19)
C18 C17 I17 123.3(15)
C16 C17 I17 115.1(14)
C17 C18 C19 121(2)
C17 C18 H18 119.4
C19 C18 H18 119.4
C18 C19 C20 121(2)
C18 C19 H19 119.7
C20 C19 H19 119.7
C15 C20 C19 119(2)
C15 C20 H20 120.5
C19 C20 H20 120.5
C2 C21 C22 120.3(18)
C2 C21 H21 119.9
C22 C21 H21 119.9
O23 C22 C21 124.4(17)
O23 C22 C12 117.0(16)
C21 C22 C12 118.6(18)
C22 O23 C24 119.8(14)
O23 C24 C25 108.7(16)
O23 C24 H24A 109.9
C25 C24 H24A 109.9
O23 C24 H24B 109.9
C25 C24 H24B 109.9
H24A C24 H24B 108.3
C26 C25 C24 111.1(18)
C26 C25 H25A 109.4
C24 C25 H25A 109.4
C26 C25 H25B 109.4
C24 C25 H25B 109.4
H25A C25 H25B 108.0
C25 C26 C27 110(2)
C25 C26 C27A 89(4)
C27 C26 C27A 37(3)
C25 C26 H26A 109.6
C27 C26 H26A 109.6
C27A C26 H26A 146.7
C25 C26 H26B 109.6
C27 C26 H26B 109.6
C27A C26 H26B 89.8
H26A C26 H26B 108.1
C25 C26 H26C 112.9
C27 C26 H26C 85.2
C27A C26 H26C 121.9
H26A C26 H26C 25.7
H26B C26 H26C 126.0
C25 C26 H26D 113.2
C27 C26 H26D 121.7
C27A C26 H26D 107.7
H26A C26 H26D 90.1
H26B C26 H26D 18.5
H26C C26 H26D 110.3
C26 C27 C28 109(3)
C26 C27 H27A 109.9
C28 C27 H27A 109.9
C26 C27 H27B 109.9
C28 C27 H27B 109.9
H27A C27 H27B 108.3
C29 C28 C27 111(4)
C29 C28 H28A 109.4
C27 C28 H28A 109.4
C29 C28 H28B 109.4
C27 C28 H28B 109.4
H28A C28 H28B 108.0
C28 C29 H29A 109.5
C28 C29 H29B 109.5
H29A C29 H29B 109.5
C28 C29 H29C 109.5
H29A C29 H29C 109.5
H29B C29 H29C 109.5
C28A C27A C26 148(10)
C28A C27A H27C 99.7
C26 C27A H27C 99.7
C28A C27A H27D 99.7
C26 C27A H27D 99.7
H27C C27A H27D 104.1
C27A C28A C29A 126(10)
C27A C28A H28C 105.9
C29A C28A H28C 105.9
C27A C28A H28D 105.9
C29A C28A H28D 105.9
H28C C28A H28D 106.2
C28A C29A H29D 109.5
C28A C29A H29E 109.5
H29D C29A H29E 109.5
C28A C29A H29F 109.5
H29D C29A H29F 109.5
H29E C29A H29F 109.5
C32 C31 C3 120.4(17)
C32 C31 H31 119.8
C3 C31 H31 119.8
O33 C32 C31 125.4(16)
O33 C32 C42 117.4(16)
C31 C32 C42 117.1(17)
C32 O33 C34 117.0(13)
O33 C34 C35 108.0(15)
O33 C34 H34A 110.1
C35 C34 H34A 110.1
O33 C34 H34B 110.1
C35 C34 H34B 110.1
H34A C34 H34B 108.4
C34 C35 C36 111.5(16)
C34 C35 H35A 109.3
C36 C35 H35A 109.3
C34 C35 H35B 109.3
C36 C35 H35B 109.3
H35A C35 H35B 108.0
C37 C36 C35 113.0(16)
C37 C36 H36A 109.0
C35 C36 H36A 109.0
C37 C36 H36B 109.0
C35 C36 H36B 109.0
H36A C36 H36B 107.8
C38 C37 C36 112.1(16)
C38 C37 H37A 109.2
C36 C37 H37A 109.2
C38 C37 H37B 109.2
C36 C37 H37B 109.2
H37A C37 H37B 107.9
C37 C38 C39 113.4(17)
C37 C38 H38A 108.9
C39 C38 H38A 108.9
C37 C38 H38B 108.9
C39 C38 H38B 108.9
H38A C38 H38B 107.7
C38 C39 H39A 109.5
C38 C39 H39B 109.5
H39A C39 H39B 109.5
C38 C39 H39C 109.5
H39A C39 H39C 109.5
H39B C39 H39C 109.5
C42 C41 C4 120.1(18)
C42 C41 H41 119.9
C4 C41 H41 119.9
C41 C42 C32 123.5(18)
C41 C42 O43 124.1(17)
C32 C42 O43 112.4(16)
C42 O43 C44 117.7(14)
O43 C44 C45 107.2(17)
O43 C44 H44A 110.3
C45 C44 H44A 110.3
O43 C44 H44B 110.3
C45 C44 H44B 110.3
H44A C44 H44B 108.5
C46 C45 C44 115(2)
C46 C45 H45A 108.4
C44 C45 H45A 108.4
C46 C45 H45B 108.4
C44 C45 H45B 108.4
H45A C45 H45B 107.5
C47 C46 C47A 99(4)
C47 C46 C45 116(3)
C47A C46 C45 144(4)
C47 C46 H46A 108.3
C47A C46 H46A 62.2
C45 C46 H46A 108.3
C47 C46 H46B 108.3
C47A C46 H46B 51.6
C45 C46 H46B 108.3
H46A C46 H46B 107.4
C47 C46 H46C 45.9
C47A C46 H46C 99.7
C45 C46 H46C 100.9
H46A C46 H46C 148.5
H46B C46 H46C 73.4
C47 C46 H46D 59.7
C47A C46 H46D 101.4
C45 C46 H46D 100.9
H46A C46 H46D 58.7
H46B C46 H46D 150.6
H46C C46 H46D 104.7
C46 C47 C48 116(3)
C46 C47 H46C 53.5
C48 C47 H46C 104.2
C46 C47 H46D 50.3
C48 C47 H46D 116.3
H46C C47 H46D 102.8
C46 C47 H47A 108.4
C48 C47 H47A 108.4
H46C C47 H47A 147.4
H46D C47 H47A 60.5
C46 C47 H47B 108.4
C48 C47 H47B 108.4
H46C C47 H47B 63.1
H46D C47 H47B 135.3
H47A C47 H47B 107.4
C49 C48 C47 111(4)
C49 C48 H48A 109.4
C47 C48 H48A 109.4
C49 C48 H48B 109.4
C47 C48 H48B 109.4
H48A C48 H48B 108.0
C48 C49 H49A 109.5
C48 C49 H49B 109.5
H49A C49 H49B 109.5
C48 C49 H49C 109.5
H49A C49 H49C 109.5
H49B C49 H49C 109.5
C46 C47A C48A 137(5)
C46 C47A H47C 103.0
C48A C47A H47C 103.0
C46 C47A H47D 103.0
C48A C47A H47D 103.0
H47C C47A H47D 105.1
C49A C48A C47A 118(5)
C49A C48A H48C 107.7
C47A C48A H48C 107.7
C49A C48A H48D 107.7
C47A C48A H48D 107.7
H48C C48A H48D 107.1
C48A C49A H49D 109.5
C48A C49A H49E 109.5
H49D C49A H49E 109.5
C48A C49A H49F 109.5
H49D C49A H49F 109.5
H49E C49A H49F 109.5
C52 C51 C5 123.6(18)
C52 C51 H51 118.2
C5 C51 H51 118.2
O53 C52 C51 127.5(17)
O53 C52 C62 112.4(16)
C51 C52 C62 120.1(18)
C52 O53 C54 121.2(14)
O53 C54 C55 105.0(15)
O53 C54 H54A 110.7
C55 C54 H54A 110.7
O53 C54 H54B 110.7
C55 C54 H54B 110.7
H54A C54 H54B 108.8
C54 C55 C56 116.7(16)
C54 C55 H55A 108.1
C56 C55 H55A 108.1
C54 C55 H55B 108.1
C56 C55 H55B 108.1
H55A C55 H55B 107.3
C57 C56 C55 113.0(17)
C57 C56 H56A 109.0
C55 C56 H56A 109.0
C57 C56 H56B 109.0
C55 C56 H56B 109.0
H56A C56 H56B 107.8
C56 C57 C58 115.5(19)
C56 C57 H57A 108.4
C58 C57 H57A 108.4
C56 C57 H57B 108.4
C58 C57 H57B 108.4
H57A C57 H57B 107.5
C57 C58 C59 112(2)
C57 C58 H58A 109.2
C59 C58 H58A 109.2
C57 C58 H58B 109.2
C59 C58 H58B 109.2
H58A C58 H58B 107.9
C58 C59 H59A 109.5
C58 C59 H59B 109.5
H59A C59 H59B 109.5
C58 C59 H59C 109.5
H59A C59 H59C 109.5
H59B C59 H59C 109.5
C62 C61 C6 125.6(18)
C62 C61 H61 117.2
C6 C61 H61 117.2
C61 C62 C63 123.8(18)
C61 C62 C52 115.9(18)
C63 C62 C52 120.2(17)
C64 C63 C62 173(2)
C63 C64 C65 173(2)
C66 C65 C70 117(2)
C66 C65 C64 119.1(19)
C70 C65 C64 123.6(19)
C67 C66 C65 121(2)
C67 C66 H66 119.3
C65 C66 H66 119.3
C66 C67 C68 120(2)
C66 C67 I67 118.7(16)
C68 C67 I67 121.2(17)
C69 C68 C67 121(2)
C69 C68 H68 119.7
C67 C68 H68 119.7
C68 C69 C70 119(2)
C68 C69 H69 120.4
C70 C69 H69 120.4
C69 C70 C65 121(2)
C69 C70 H70 119.3
C65 C70 H70 119.3

loop_
_geom_bond_atom_site_label_1
_geom_bond_atom_site_label_2
_geom_bond_distance
C1 C2 1.41(2)
C1 C11 1.41(2)
C1 C6 1.43(2)
C2 C21 1.39(2)
C2 C3 1.51(2)
C3 C4 1.36(2)
C3 C31 1.43(2)
C4 C41 1.42(2)
C4 C5 1.46(2)
C5 C51 1.39(2)
C5 C6 1.44(2)
C6 C61 1.40(2)
C11 C12 1.36(2)
C11 H11 0.9300
C12 C22 1.41(2)
C12 C13 1.46(3)
C13 C14 1.18(3)
C14 C15 1.45(3)
C15 C20 1.36(3)
C15 C16 1.41(2)
C16 C17 1.45(2)
C16 H16 0.9300
C17 C18 1.33(2)
C17 I17 2.101(19)
C18 C19 1.35(3)
C18 H18 0.9300
C19 C20 1.41(3)
C19 H19 0.9300
C20 H20 0.9300
C21 C22 1.40(2)
C21 H21 0.9300
C22 O23 1.36(2)
O23 C24 1.39(2)
C24 C25 1.53(3)
C24 H24A 0.9700
C24 H24B 0.9700
C25 C26 1.50(3)
C25 H25A 0.9700
C25 H25B 0.9700
C26 C27 1.56(3)
C26 C27A 2.13(12)
C26 H26A 0.9700
C26 H26B 0.9700
C26 H26C 0.9698
C26 H26D 0.9706
C27 C28 1.66(5)
C27 H27A 0.9700
C27 H27B 0.9700
C28 C29 1.57(6)
C28 H28A 0.9700
C28 H28B 0.9700
C29 H29A 0.9600
C29 H29B 0.9600
C29 H29C 0.9600
C27A C28A 1.01(11)
C27A H27C 0.9700
C27A H27D 0.9700
C28A C29A 1.49(9)
C28A H28C 0.9700
C28A H28D 0.9700
C29A H29D 0.9600
C29A H29E 0.9600
C29A H29F 0.9600
C31 C32 1.39(2)
C31 H31 0.9300
C32 O33 1.36(2)
C32 C42 1.39(2)
O33 C34 1.44(2)
C34 C35 1.53(2)
C34 H34A 0.9700
C34 H34B 0.9700
C35 C36 1.54(3)
C35 H35A 0.9700
C35 H35B 0.9700
C36 C37 1.52(2)
C36 H36A 0.9700
C36 H36B 0.9700
C37 C38 1.51(2)
C37 H37A 0.9700
C37 H37B 0.9700
C38 C39 1.53(3)
C38 H38A 0.9700
C38 H38B 0.9700
C39 H39A 0.9600
C39 H39B 0.9600
C39 H39C 0.9600
C41 C42 1.34(2)
C41 H41 0.9300
C42 O43 1.40(2)
O43 C44 1.44(2)
C44 C45 1.52(3)
C44 H44A 0.9700
C44 H44B 0.9700
C45 C46 1.49(3)
C45 H45A 0.9700
C45 H45B 0.9700
C46 C47 1.19(4)
C46 C47A 1.29(5)
C46 H46A 0.9700
C46 H46B 0.9700
C46 H46C 0.9678
C46 H46D 0.9719
C47 C48 1.59(5)
C47 H46C 0.8655
C47 H46D 1.0913
C47 H47A 0.9700
C47 H47B 0.9700
C48 C49 1.54(6)
C48 H48A 0.9700
C48 H48B 0.9700
C49 H49A 0.9600
C49 H49B 0.9600
C49 H49C 0.9600
C47A C48A 1.48(7)
C47A H47C 0.9700
C47A H47D 0.9700
C48A C49A 1.46(7)
C48A H48C 0.9700
C48A H48D 0.9700
C49A H49D 0.9600
C49A H49E 0.9600
C49A H49F 0.9600
C51 C52 1.38(2)
C51 H51 0.9300
C52 O53 1.36(2)
C52 C62 1.41(2)
O53 C54 1.44(2)
C54 C55 1.48(2)
C54 H54A 0.9700
C54 H54B 0.9700
C55 C56 1.53(2)
C55 H55A 0.9700
C55 H55B 0.9700
C56 C57 1.49(3)
C56 H56A 0.9700
C56 H56B 0.9700
C57 C58 1.53(3)
C57 H57A 0.9700
C57 H57B 0.9700
C58 C59 1.54(3)
C58 H58A 0.9700
C58 H58B 0.9700
C59 H59A 0.9600
C59 H59B 0.9600
C59 H59C 0.9600
C61 C62 1.40(2)
C61 H61 0.9300
C62 C63 1.40(2)
C63 C64 1.20(2)
C64 C65 1.42(3)
C65 C66 1.39(3)
C65 C70 1.41(3)
C66 C67 1.37(3)
C66 H66 0.9300
C67 C68 1.38(3)
C67 I67 2.10(2)
C68 C69 1.37(3)
C68 H68 0.9300
C69 C70 1.38(3)
C69 H69 0.9300
C70 H70 0.9300

loop_
_geom_torsion_atom_site_label_1
_geom_torsion_atom_site_label_2
_geom_torsion_atom_site_label_3
_geom_torsion_atom_site_label_4
_geom_torsion
C11 C1 C2 C21 -2(3)
C6 C1 C2 C21 179.5(17)
C11 C1 C2 C3 179.4(15)
C6 C1 C2 C3 1(3)
C21 C2 C3 C4 180.0(17)
C1 C2 C3 C4 -1(3)
C21 C2 C3 C31 6(3)
C1 C2 C3 C31 -175.1(16)
C31 C3 C4 C41 -7(3)
C2 C3 C4 C41 179.5(16)
C31 C3 C4 C5 179.5(17)
C2 C3 C4 C5 6(3)
C3 C4 C5 C51 -178.6(17)
C41 C4 C5 C51 8(3)
C3 C4 C5 C6 -10(3)
C41 C4 C5 C6 176.9(16)
C2 C1 C6 C61 179.8(17)
C11 C1 C6 C61 1(3)
C2 C1 C6 C5 -5(3)
C11 C1 C6 C5 176.4(17)
C51 C5 C6 C61 -6(3)
C4 C5 C6 C61 -175.5(16)
C51 C5 C6 C1 178.9(16)
C4 C5 C6 C1 9(3)
C2 C1 C11 C12 3(3)
C6 C1 C11 C12 -178.6(17)
C1 C11 C12 C22 -3(3)
C1 C11 C12 C13 173.4(18)
C11 C12 C13 C14 -53(31)
C22 C12 C13 C14 123(30)
C12 C13 C14 C15 -72(56)
C13 C14 C15 C20 128(40)
C13 C14 C15 C16 -52(41)
C20 C15 C16 C17 -1(3)
C14 C15 C16 C17 178.6(17)
C15 C16 C17 C18 -1(3)
C15 C16 C17 I17 177.3(13)
C16 C17 C18 C19 2(3)
I17 C17 C18 C19 -175.2(15)
C17 C18 C19 C20 -2(3)
C16 C15 C20 C19 1(3)
C14 C15 C20 C19 -178.7(19)
C18 C19 C20 C15 1(3)
C1 C2 C21 C22 1(3)
C3 C2 C21 C22 179.4(17)
C2 C21 C22 O23 179.0(17)
C2 C21 C22 C12 0(3)
C11 C12 C22 O23 -178.2(16)
C13 C12 C22 O23 6(3)
C11 C12 C22 C21 1(3)
C13 C12 C22 C21 -174.8(17)
C21 C22 O23 C24 10(3)
C12 C22 O23 C24 -170.7(17)
C22 O23 C24 C25 174.6(16)
O23 C24 C25 C26 -66(2)
C24 C25 C26 C27 172(2)
C24 C25 C26 C27A -157(4)
C25 C26 C27 C28 -178(3)
C27A C26 C27 C28 123(7)
C26 C27 C28 C29 -77(4)
C25 C26 C27A C28A 108(23)
C27 C26 C27A C28A -126(26)
C26 C27A C28A C29A 144(16)
C4 C3 C31 C32 6(3)
C2 C3 C31 C32 -179.9(16)
C3 C31 C32 O33 -179.4(16)
C3 C31 C32 C42 -3(3)
C31 C32 O33 C34 -3(2)
C42 C32 O33 C34 -178.8(15)
C32 O33 C34 C35 -171.5(14)
O33 C34 C35 C36 65.8(19)
C34 C35 C36 C37 180.0(16)
C35 C36 C37 C38 -175.2(16)
C36 C37 C38 C39 -179.3(17)
C3 C4 C41 C42 5(3)
C5 C4 C41 C42 178.8(17)
C4 C41 C42 C32 -2(3)
C4 C41 C42 O43 178.2(16)
O33 C32 C42 C41 177.9(17)
C31 C32 C42 C41 2(3)
O33 C32 C42 O43 -3(2)
C31 C32 C42 O43 -178.9(15)
C41 C42 O43 C44 -4(3)
C32 C42 O43 C44 176.4(15)
C42 O43 C44 C45 -176.8(16)
O43 C44 C45 C46 -57(3)
C44 C45 C46 C47 -72(4)
C44 C45 C46 C47A 118(6)
C47A C46 C47 C48 6(5)
C45 C46 C47 C48 -169(3)
C46 C47 C48 C49 179(4)
C47 C46 C47A C48A 13(8)
C45 C46 C47A C48A -175(5)
C46 C47A C48A C49A -172(6)
C6 C5 C51 C52 7(3)
C4 C5 C51 C52 175.9(18)
C5 C51 C52 O53 -179.6(17)
C5 C51 C52 C62 -2(3)
C51 C52 O53 C54 -7(3)
C62 C52 O53 C54 175.5(16)
C52 O53 C54 C55 178.5(15)
O53 C54 C55 C56 -176.6(16)
C54 C55 C56 C57 -174.8(17)
C55 C56 C57 C58 -61(3)
C56 C57 C58 C59 177.1(19)
C1 C6 C61 C62 175.6(17)
C5 C6 C61 C62 0(3)
C6 C61 C62 C63 179.7(18)
C6 C61 C62 C52 4(3)
O53 C52 C62 C61 174.5(16)
C51 C52 C62 C61 -3(3)
O53 C52 C62 C63 -1(2)
C51 C52 C62 C63 -178.9(17)
C61 C62 C63 C64 143(15)
C52 C62 C63 C64 -42(16)
C62 C63 C64 C65 80(24)
C63 C64 C65 C66 -42(17)
C63 C64 C65 C70 136(16)
C70 C65 C66 C67 -1(3)
C64 C65 C66 C67 176.7(19)
C65 C66 C67 C68 2(3)
C65 C66 C67 I67 -177.5(15)
C66 C67 C68 C69 -2(3)
I67 C67 C68 C69 177.0(15)
C67 C68 C69 C70 3(3)
C68 C69 C70 C65 -2(3)
C66 C65 C70 C69 2(3)
C64 C65 C70 C69 -176.2(19)
